data_7001721
loop_
_publ_author_name
'Armbruster, Felix'
'Fern\'andez, Ignacio'
'Breher, Frank'

_publ_section_title
;
 Syntheses, structures, and reactivity of poly(pyrazolyl)silanes,
 -disilanes, and the ambidentate \k1Si/\k3N-coordinating
 tris(3,5-dimethylpyrazolyl)silanide ligand [Si(3,5-Me2pz)3]&#x2212; (MeTpsd)
;
_journal_coden_ASTM DTARAF
_journal_issue 29
_journal_name_full 'Dalton Transactions'
_journal_page_first 5612
_journal_page_last 5626
_journal_paper_doi 10.1039/b906333a
_journal_year 2009
_chemical_formula_moiety 'C30 H42 N12 Si2'
_chemical_formula_sum 'C30 H42 N12 Si2'
_chemical_formula_weight 626.94
_space_group_IT_number 2
_symmetry_cell_setting triclinic
_symmetry_space_group_name_Hall '-P 1'
_symmetry_space_group_name_H-M 'P -1'
_atom_sites_solution_hydrogens geom
_atom_sites_solution_primary direct
_atom_sites_solution_secondary difmap
_audit_creation_method SHELXL-97
_cell_angle_alpha 76.99(3)
_cell_angle_beta 83.98(3)
_cell_angle_gamma 83.97(3)
_cell_formula_units_Z 2
_cell_length_a 7.9720(16)
_cell_length_b 13.566(3)
_cell_length_c 15.596(3)
_cell_measurement_reflns_used 12279
_cell_measurement_temperature 200(2)
_cell_measurement_theta_max 25.99
_cell_measurement_theta_min 4.04
_cell_volume 1628.5(6)
_computing_cell_refinement 'CrysAlis Red'
_computing_data_collection 'CrysAlis CCD'
_computing_data_reduction 'CrysAlis Red'
_computing_molecular_graphics 'Ortep 32'
_computing_publication_material 'Bruker SHELXTL'
_computing_structure_refinement 'Bruker SHELXTL'
_computing_structure_solution 'Bruker SHELXTL'
_diffrn_ambient_temperature 200(2)
_diffrn_measured_fraction_theta_full 0.980
_diffrn_measured_fraction_theta_max 0.980
_diffrn_measurement_device_type 'Stoe Stadi 4 with CCD'
_diffrn_measurement_method 'omega scans'
_diffrn_radiation_monochromator graphite
_diffrn_radiation_source 'fine-focus sealed tube'
_diffrn_radiation_type MoK\a
_diffrn_radiation_wavelength 0.71073
_diffrn_reflns_av_R_equivalents 0.0688
_diffrn_reflns_av_sigmaI/netI 0.1093
_diffrn_reflns_limit_h_max 7
_diffrn_reflns_limit_h_min -9
_diffrn_reflns_limit_k_max 16
_diffrn_reflns_limit_k_min -16
_diffrn_reflns_limit_l_max 19
_diffrn_reflns_limit_l_min -19
_diffrn_reflns_number 12279
_diffrn_reflns_theta_full 25.99
_diffrn_reflns_theta_max 25.99
_diffrn_reflns_theta_min 4.04
_exptl_absorpt_coefficient_mu 0.151
_exptl_absorpt_correction_type none
_exptl_crystal_colour colourless
_exptl_crystal_density_diffrn 1.279
_exptl_crystal_density_method 'not measured'
_exptl_crystal_description 'irregular shaped crystal'
_exptl_crystal_F_000 668
_exptl_crystal_size_max 0.30
_exptl_crystal_size_mid 0.05
_exptl_crystal_size_min 0.05
_refine_diff_density_max 0.705
_refine_diff_density_min -0.417
_refine_diff_density_rms 0.087
_refine_ls_extinction_method none
_refine_ls_goodness_of_fit_ref 0.935
_refine_ls_hydrogen_treatment undef
_refine_ls_matrix_type full
_refine_ls_number_parameters 409
_refine_ls_number_reflns 6276
_refine_ls_number_restraints 0
_refine_ls_restrained_S_all 0.935
_refine_ls_R_factor_all 0.1133
_refine_ls_R_factor_gt 0.0624
_refine_ls_shift/su_max 0.035
_refine_ls_shift/su_mean 0.001
_refine_ls_structure_factor_coef Fsqd
_refine_ls_weighting_details 'calc w=1/[\s^2^(Fo^2^)+(0.0864P)^2^+0.0000P] where P=(Fo^2^+2Fc^2^)/3'
_refine_ls_weighting_scheme calc
_refine_ls_wR_factor_gt 0.1456
_refine_ls_wR_factor_ref 0.1736
_reflns_number_gt 3549
_reflns_number_total 6276
_reflns_threshold_expression >2sigma(I)
_cod_data_source_file B906333A.txt
_cod_data_source_block Si2pz6
_cod_original_sg_symbol_Hall -P1
_cod_original_sg_symbol_H-M P-1
_cod_database_code 7001721

loop_
_symmetry_equiv_pos_as_xyz
'x, y, z'
'-x, -y, -z'

loop_
_atom_site_label
_atom_site_type_symbol
_atom_site_fract_x
_atom_site_fract_y
_atom_site_fract_z
_atom_site_U_iso_or_equiv
_atom_site_adp_type
_atom_site_occupancy
_atom_site_symmetry_multiplicity
_atom_site_calc_flag
_atom_site_refinement_flags
_atom_site_disorder_assembly
_atom_site_disorder_group
Si1 Si 0.98529(11) 0.92618(7) 0.97878(6) 0.0228(2) Uani 1 1 d . . .
N1 N 0.9070(3) 0.8999(2) 0.88498(18) 0.0269(7) Uani 1 1 d . . .
N2 N 0.9043(3) 0.9840(2) 0.81649(18) 0.0278(7) Uani 1 1 d . . .
Si2 Si 0.45431(11) 0.57295(7) 0.52414(6) 0.0236(2) Uani 1 1 d . . .
N3 N 1.0596(3) 0.8071(2) 1.04143(18) 0.0265(6) Uani 1 1 d . . .
N4 N 1.1780(4) 0.7520(2) 0.9942(2) 0.0320(7) Uani 1 1 d . . .
N5 N 0.7729(3) 0.9505(2) 1.04469(17) 0.0221(6) Uani 1 1 d . . .
N6 N 0.8007(3) 1.0310(2) 1.08137(17) 0.0242(6) Uani 1 1 d . . .
N7 N 0.3328(3) 0.5991(2) 0.61924(18) 0.0269(7) Uani 1 1 d . . .
N8 N 0.3240(3) 0.5134(2) 0.68573(18) 0.0286(7) Uani 1 1 d . . .
N9 N 0.5153(3) 0.6922(2) 0.46349(18) 0.0260(6) Uani 1 1 d . . .
C10 C 0.8483(5) 0.7148(3) 0.9157(3) 0.0426(10) Uani 1 1 d . . .
H10A H 0.9574 0.6752 0.9102 0.064 Uiso 1 1 calc R . .
H10B H 0.7599 0.6811 0.8970 0.064 Uiso 1 1 calc R . .
H10C H 0.8208 0.7200 0.9773 0.064 Uiso 1 1 calc R . .
N10 N 0.5944(3) 0.7446(2) 0.51333(19) 0.0306(7) Uani 1 1 d . . .
C11 C 0.8585(4) 0.8182(3) 0.8588(2) 0.0298(8) Uani 1 1 d . . .
N11 N 0.2732(3) 0.5548(2) 0.45821(17) 0.0239(6) Uani 1 1 d . . .
C12 C 0.8257(4) 0.8524(3) 0.7713(2) 0.0324(9) Uani 1 1 d . . .
H12 H 0.7898 0.8135 0.7340 0.039 Uiso 1 1 calc R . .
N12 N 0.3406(3) 0.4760(2) 0.41819(17) 0.0245(6) Uani 1 1 d . . .
C13 C 0.8554(4) 0.9549(3) 0.7483(2) 0.0322(8) Uani 1 1 d . . .
C14 C 0.8393(5) 1.0291(3) 0.6625(3) 0.0475(11) Uani 1 1 d . . .
H14A H 0.7199 1.0420 0.6504 0.071 Uiso 1 1 calc R . .
H14B H 0.9040 1.0014 0.6150 0.071 Uiso 1 1 calc R . .
H14C H 0.8835 1.0929 0.6656 0.071 Uiso 1 1 calc R . .
C20 C 0.9341(5) 0.7945(3) 1.1999(2) 0.0338(9) Uani 1 1 d . . .
H20A H 0.9625 0.7538 1.2577 0.051 Uiso 1 1 calc R . .
H20B H 0.8167 0.7866 1.1912 0.051 Uiso 1 1 calc R . .
H20C H 0.9473 0.8661 1.1973 0.051 Uiso 1 1 calc R . .
C21 C 1.0500(4) 0.7592(3) 1.1288(2) 0.0273(8) Uani 1 1 d . . .
C22 C 1.1602(4) 0.6755(3) 1.1372(3) 0.0359(9) Uani 1 1 d . . .
H22 H 1.1818 0.6275 1.1903 0.043 Uiso 1 1 calc R . .
C23 C 1.2362(4) 0.6730(3) 1.0527(3) 0.0332(9) Uani 1 1 d . . .
C24 C 1.3647(5) 0.5972(3) 1.0241(3) 0.0518(11) Uani 1 1 d . . .
H24A H 1.3935 0.6177 0.9603 0.078 Uiso 1 1 calc R . .
H24B H 1.3190 0.5306 1.0377 0.078 Uiso 1 1 calc R . .
H24C H 1.4666 0.5932 1.0553 0.078 Uiso 1 1 calc R . .
C30 C 0.5465(4) 0.8353(3) 1.0534(2) 0.0352(9) Uani 1 1 d . . .
H30A H 0.5606 0.8433 0.9891 0.053 Uiso 1 1 calc R . .
H30B H 0.4257 0.8357 1.0734 0.053 Uiso 1 1 calc R . .
H30C H 0.6051 0.7707 1.0814 0.053 Uiso 1 1 calc R . .
C31 C 0.6189(4) 0.9199(3) 1.0782(2) 0.0257(8) Uani 1 1 d . . .
C32 C 0.5511(4) 0.9793(3) 1.1365(2) 0.0288(8) Uani 1 1 d . . .
H32 H 0.4439 0.9747 1.1694 0.035 Uiso 1 1 calc R . .
C33 C 0.6686(4) 1.0466(3) 1.1382(2) 0.0278(8) Uani 1 1 d . . .
C34 C 0.6624(5) 1.1250(3) 1.1926(3) 0.0424(10) Uani 1 1 d . . .
H34A H 0.7683 1.1180 1.2210 0.064 Uiso 1 1 calc R . .
H34B H 0.5671 1.1154 1.2379 0.064 Uiso 1 1 calc R . .
H34C H 0.6478 1.1928 1.1545 0.064 Uiso 1 1 calc R . .
C40 C 0.2343(5) 0.7873(3) 0.5944(3) 0.0474(11) Uani 1 1 d . . .
H40A H 0.3277 0.8239 0.6043 0.071 Uiso 1 1 calc R . .
H40B H 0.1263 0.8215 0.6125 0.071 Uiso 1 1 calc R . .
H40C H 0.2382 0.7863 0.5316 0.071 Uiso 1 1 calc R . .
C41 C 0.2506(4) 0.6819(3) 0.6470(2) 0.0319(8) Uani 1 1 d . . .
C42 C 0.1914(5) 0.6479(3) 0.7326(2) 0.0389(9) Uani 1 1 d . . .
H42 H 0.1298 0.6874 0.7704 0.047 Uiso 1 1 calc R . .
C43 C 0.2386(4) 0.5434(3) 0.7542(2) 0.0322(9) Uani 1 1 d . . .
C44 C 0.2040(5) 0.4695(3) 0.8385(3) 0.0487(11) Uani 1 1 d . . .
H44A H 0.0874 0.4510 0.8430 0.073 Uiso 1 1 calc R . .
H44B H 0.2193 0.5001 0.8881 0.073 Uiso 1 1 calc R . .
H44C H 0.2825 0.4086 0.8403 0.073 Uiso 1 1 calc R . .
C50 C 0.4407(5) 0.7129(3) 0.3063(2) 0.0382(9) Uani 1 1 d . . .
H50A H 0.3170 0.7166 0.3168 0.057 Uiso 1 1 calc R . .
H50B H 0.4842 0.6427 0.3055 0.057 Uiso 1 1 calc R . .
H50C H 0.4727 0.7572 0.2493 0.057 Uiso 1 1 calc R . .
C51 C 0.5135(4) 0.7462(3) 0.3777(2) 0.0294(8) Uani 1 1 d . . .
C52 C 0.5900(4) 0.8330(3) 0.3731(2) 0.0343(9) Uani 1 1 d . . .
H52 H 0.6083 0.8856 0.3222 0.041 Uiso 1 1 calc R . .
C53 C 0.6360(4) 0.8291(3) 0.4580(3) 0.0335(9) Uani 1 1 d . . .
C54 C 0.7229(5) 0.9041(3) 0.4908(3) 0.0532(12) Uani 1 1 d . . .
H54A H 0.7055 0.8910 0.5554 0.080 Uiso 1 1 calc R . .
H54B H 0.6757 0.9730 0.4658 0.080 Uiso 1 1 calc R . .
H54C H 0.8443 0.8974 0.4728 0.080 Uiso 1 1 calc R . .
C60 C 0.0120(4) 0.6726(3) 0.4566(3) 0.0395(9) Uani 1 1 d . . .
H60A H 0.0106 0.6636 0.5208 0.059 Uiso 1 1 calc R . .
H60B H -0.1035 0.6727 0.4404 0.059 Uiso 1 1 calc R . .
H60C H 0.0575 0.7374 0.4277 0.059 Uiso 1 1 calc R . .
C61 C 0.1200(4) 0.5884(3) 0.4278(2) 0.0284(8) Uani 1 1 d . . .
C62 C 0.0912(4) 0.5314(3) 0.3683(2) 0.0316(8) Uani 1 1 d . . .
H62 H -0.0072 0.5376 0.3374 0.038 Uiso 1 1 calc R . .
C63 C 0.2310(4) 0.4644(3) 0.3622(2) 0.0289(8) Uani 1 1 d . . .
C64 C 0.2699(5) 0.3880(3) 0.3060(3) 0.0457(11) Uani 1 1 d . . .
H64A H 0.3758 0.4017 0.2691 0.069 Uiso 1 1 calc R . .
H64B H 0.1776 0.3923 0.2680 0.069 Uiso 1 1 calc R . .
H64C H 0.2817 0.3198 0.3437 0.069 Uiso 1 1 calc R . .

loop_
_atom_site_aniso_label
_atom_site_aniso_U_11
_atom_site_aniso_U_22
_atom_site_aniso_U_33
_atom_site_aniso_U_23
_atom_site_aniso_U_13
_atom_site_aniso_U_12
Si1 0.0220(5) 0.0233(5) 0.0246(5) -0.0089(4) -0.0005(4) -0.0019(4)
N1 0.0272(15) 0.0246(16) 0.0315(17) -0.0108(13) -0.0020(12) -0.0033(13)
N2 0.0266(15) 0.0298(17) 0.0278(16) -0.0078(13) -0.0035(12) -0.0020(13)
Si2 0.0241(5) 0.0222(5) 0.0253(5) -0.0074(4) -0.0030(4) 0.0007(4)
N3 0.0284(15) 0.0220(16) 0.0286(16) -0.0072(13) 0.0026(12) -0.0007(12)
N4 0.0320(16) 0.0268(17) 0.0393(18) -0.0151(14) -0.0005(13) 0.0026(13)
N5 0.0228(14) 0.0216(15) 0.0239(15) -0.0082(12) -0.0035(11) -0.0026(12)
N6 0.0226(14) 0.0214(16) 0.0308(16) -0.0109(12) -0.0015(12) -0.0013(12)
N7 0.0268(15) 0.0276(17) 0.0274(16) -0.0098(13) 0.0000(12) -0.0001(13)
N8 0.0294(16) 0.0292(17) 0.0284(16) -0.0077(13) -0.0010(13) -0.0057(13)
N9 0.0270(15) 0.0233(16) 0.0295(16) -0.0102(13) -0.0032(12) 0.0001(12)
C10 0.051(2) 0.033(2) 0.049(3) -0.0188(19) 0.003(2) -0.014(2)
N10 0.0281(16) 0.0298(18) 0.0384(18) -0.0163(14) -0.0049(13) -0.0019(13)
C11 0.0243(18) 0.032(2) 0.037(2) -0.0167(17) 0.0028(15) -0.0046(16)
N11 0.0243(14) 0.0217(16) 0.0255(15) -0.0064(12) -0.0021(12) 0.0016(12)
C12 0.032(2) 0.037(2) 0.034(2) -0.0201(17) -0.0038(16) -0.0040(17)
N12 0.0266(15) 0.0213(16) 0.0275(16) -0.0096(12) -0.0038(12) 0.0002(12)
C13 0.0259(18) 0.042(2) 0.032(2) -0.0173(17) -0.0011(15) 0.0027(16)
C14 0.057(3) 0.051(3) 0.035(2) -0.010(2) -0.015(2) 0.004(2)
C20 0.040(2) 0.032(2) 0.028(2) -0.0040(16) -0.0037(16) -0.0031(17)
C21 0.0284(18) 0.0234(19) 0.031(2) -0.0053(15) -0.0044(15) -0.0055(15)
C22 0.034(2) 0.027(2) 0.045(2) -0.0011(17) -0.0121(18) -0.0021(17)
C23 0.0298(19) 0.025(2) 0.046(2) -0.0098(17) -0.0075(17) 0.0007(16)
C24 0.045(2) 0.038(3) 0.075(3) -0.023(2) -0.007(2) 0.011(2)
C30 0.031(2) 0.032(2) 0.044(2) -0.0077(18) -0.0043(17) -0.0104(17)
C31 0.0192(17) 0.029(2) 0.0271(19) -0.0014(15) -0.0016(14) -0.0049(15)
C32 0.0212(17) 0.034(2) 0.030(2) -0.0074(16) 0.0041(14) -0.0001(15)
C33 0.0215(17) 0.033(2) 0.0288(19) -0.0097(16) 0.0023(14) -0.0008(15)
C34 0.039(2) 0.049(3) 0.044(2) -0.027(2) 0.0116(18) -0.006(2)
C40 0.052(2) 0.036(2) 0.051(3) -0.012(2) 0.008(2) 0.008(2)
C41 0.0323(19) 0.030(2) 0.035(2) -0.0150(17) 0.0015(16) 0.0012(16)
C42 0.038(2) 0.043(3) 0.040(2) -0.0215(19) 0.0054(17) -0.0037(18)
C43 0.0279(19) 0.044(2) 0.029(2) -0.0130(17) -0.0018(15) -0.0092(17)
C44 0.057(3) 0.059(3) 0.032(2) -0.009(2) 0.0041(19) -0.019(2)
C50 0.049(2) 0.037(2) 0.027(2) -0.0046(17) -0.0023(17) -0.0031(19)
C51 0.0249(18) 0.028(2) 0.032(2) -0.0026(16) 0.0015(15) 0.0035(15)
C52 0.034(2) 0.026(2) 0.039(2) -0.0013(17) 0.0040(16) -0.0027(16)
C53 0.0302(19) 0.023(2) 0.047(2) -0.0098(17) -0.0003(17) -0.0013(16)
C54 0.050(3) 0.039(3) 0.078(3) -0.021(2) -0.011(2) -0.013(2)
C60 0.030(2) 0.036(2) 0.049(2) -0.0063(19) -0.0016(17) 0.0080(17)
C61 0.0212(17) 0.031(2) 0.0283(19) 0.0004(15) 0.0005(14) 0.0008(15)
C62 0.0288(19) 0.034(2) 0.032(2) -0.0032(16) -0.0079(15) -0.0054(16)
C63 0.0306(19) 0.030(2) 0.0284(19) -0.0074(16) -0.0074(15) -0.0085(16)
C64 0.059(3) 0.044(3) 0.041(2) -0.019(2) -0.019(2) -0.003(2)

loop_
_atom_type_symbol
_atom_type_description
_atom_type_scat_dispersion_real
_atom_type_scat_dispersion_imag
_atom_type_scat_source
C C 0.0033 0.0016 'International Tables Vol C Tables 4.2.6.8 and 6.1.1.4'
H H 0.0000 0.0000 'International Tables Vol C Tables 4.2.6.8 and 6.1.1.4'
N N 0.0061 0.0033 'International Tables Vol C Tables 4.2.6.8 and 6.1.1.4'
Si Si 0.0817 0.0704 'International Tables Vol C Tables 4.2.6.8 and 6.1.1.4'

loop_
_geom_angle_atom_site_label_1
_geom_angle_atom_site_label_2
_geom_angle_atom_site_label_3
_geom_angle
_geom_angle_site_symmetry_1
_geom_angle_site_symmetry_3
_geom_angle_publ_flag
N3 Si1 N1 105.60(14) . . ?
N3 Si1 N5 100.75(13) . . ?
N1 Si1 N5 98.80(12) . . ?
N3 Si1 N6 98.61(13) . 2_777 ?
N1 Si1 N6 95.33(13) . 2_777 ?
N5 Si1 N6 151.92(12) . 2_777 ?
N3 Si1 Si1 121.28(11) . 2_777 ?
N1 Si1 Si1 133.01(12) . 2_777 ?
N5 Si1 Si1 76.65(9) . 2_777 ?
N6 Si1 Si1 75.96(9) 2_777 2_777 ?
C11 N1 N2 110.5(3) . . ?
C11 N1 Si1 138.2(3) . . ?
N2 N1 Si1 111.1(2) . . ?
C13 N2 N1 106.4(3) . . ?
N9 Si2 N7 105.05(14) . . ?
N9 Si2 N11 100.46(13) . . ?
N7 Si2 N11 98.90(12) . . ?
N9 Si2 N12 98.97(13) . 2_666 ?
N7 Si2 N12 95.78(12) . 2_666 ?
N11 Si2 N12 151.63(12) . 2_666 ?
N9 Si2 Si2 120.74(11) . 2_666 ?
N7 Si2 Si2 134.13(12) . 2_666 ?
N11 Si2 Si2 76.54(9) . 2_666 ?
N12 Si2 Si2 75.80(9) 2_666 2_666 ?
C21 N3 N4 109.2(3) . . ?
C21 N3 Si1 136.2(2) . . ?
N4 N3 Si1 113.8(2) . . ?
C23 N4 N3 105.8(3) . . ?
C31 N5 N6 107.5(3) . . ?
C31 N5 Si1 148.9(2) . . ?
N6 N5 Si1 103.07(18) . . ?
C33 N6 N5 108.6(3) . . ?
C33 N6 Si1 148.2(2) . 2_777 ?
N5 N6 Si1 103.11(19) . 2_777 ?
C41 N7 N8 110.6(3) . . ?
C41 N7 Si2 137.9(3) . . ?
N8 N7 Si2 111.4(2) . . ?
C43 N8 N7 105.8(3) . . ?
C51 N9 N10 110.0(3) . . ?
C51 N9 Si2 136.7(2) . . ?
N10 N9 Si2 113.2(2) . . ?
C11 C10 H10A 109.5 . . ?
C11 C10 H10B 109.5 . . ?
H10A C10 H10B 109.5 . . ?
C11 C10 H10C 109.5 . . ?
H10A C10 H10C 109.5 . . ?
H10B C10 H10C 109.5 . . ?
C53 N10 N9 105.3(3) . . ?
N1 C11 C12 106.0(3) . . ?
N1 C11 C10 125.0(3) . . ?
C12 C11 C10 129.0(3) . . ?
C61 N11 N12 108.0(3) . . ?
C61 N11 Si2 148.7(2) . . ?
N12 N11 Si2 102.89(18) . . ?
C11 C12 C13 106.8(3) . . ?
C11 C12 H12 126.6 . . ?
C13 C12 H12 126.6 . . ?
C63 N12 N11 107.9(3) . . ?
C63 N12 Si2 148.4(2) . 2_666 ?
N11 N12 Si2 103.49(18) . 2_666 ?
N2 C13 C12 110.3(3) . . ?
N2 C13 C14 120.0(3) . . ?
C12 C13 C14 129.7(3) . . ?
C13 C14 H14A 109.5 . . ?
C13 C14 H14B 109.5 . . ?
H14A C14 H14B 109.5 . . ?
C13 C14 H14C 109.5 . . ?
H14A C14 H14C 109.5 . . ?
H14B C14 H14C 109.5 . . ?
C21 C20 H20A 109.5 . . ?
C21 C20 H20B 109.5 . . ?
H20A C20 H20B 109.5 . . ?
C21 C20 H20C 109.5 . . ?
H20A C20 H20C 109.5 . . ?
H20B C20 H20C 109.5 . . ?
C22 C21 N3 107.4(3) . . ?
C22 C21 C20 127.7(3) . . ?
N3 C21 C20 124.9(3) . . ?
C21 C22 C23 106.8(3) . . ?
C21 C22 H22 126.6 . . ?
C23 C22 H22 126.6 . . ?
N4 C23 C22 110.7(3) . . ?
N4 C23 C24 120.0(4) . . ?
C22 C23 C24 129.4(4) . . ?
C23 C24 H24A 109.5 . . ?
C23 C24 H24B 109.5 . . ?
H24A C24 H24B 109.5 . . ?
C23 C24 H24C 109.5 . . ?
H24A C24 H24C 109.5 . . ?
H24B C24 H24C 109.5 . . ?
C31 C30 H30A 109.5 . . ?
C31 C30 H30B 109.5 . . ?
H30A C30 H30B 109.5 . . ?
C31 C30 H30C 109.5 . . ?
H30A C30 H30C 109.5 . . ?
H30B C30 H30C 109.5 . . ?
N5 C31 C32 108.3(3) . . ?
N5 C31 C30 122.5(3) . . ?
C32 C31 C30 129.1(3) . . ?
C31 C32 C33 107.1(3) . . ?
C31 C32 H32 126.5 . . ?
C33 C32 H32 126.5 . . ?
N6 C33 C32 108.4(3) . . ?
N6 C33 C34 122.2(3) . . ?
C32 C33 C34 129.3(3) . . ?
C33 C34 H34A 109.5 . . ?
C33 C34 H34B 109.5 . . ?
H34A C34 H34B 109.5 . . ?
C33 C34 H34C 109.5 . . ?
H34A C34 H34C 109.5 . . ?
H34B C34 H34C 109.5 . . ?
C41 C40 H40A 109.5 . . ?
C41 C40 H40B 109.5 . . ?
H40A C40 H40B 109.5 . . ?
C41 C40 H40C 109.5 . . ?
H40A C40 H40C 109.5 . . ?
H40B C40 H40C 109.5 . . ?
C42 C41 N7 106.2(3) . . ?
C42 C41 C40 127.3(3) . . ?
N7 C41 C40 126.4(3) . . ?
C41 C42 C43 106.9(3) . . ?
C41 C42 H42 126.5 . . ?
C43 C42 H42 126.5 . . ?
N8 C43 C42 110.4(3) . . ?
N8 C43 C44 120.5(4) . . ?
C42 C43 C44 129.0(4) . . ?
C43 C44 H44A 109.5 . . ?
C43 C44 H44B 109.5 . . ?
H44A C44 H44B 109.5 . . ?
C43 C44 H44C 109.5 . . ?
H44A C44 H44C 109.5 . . ?
H44B C44 H44C 109.5 . . ?
C51 C50 H50A 109.5 . . ?
C51 C50 H50B 109.5 . . ?
H50A C50 H50B 109.5 . . ?
C51 C50 H50C 109.5 . . ?
H50A C50 H50C 109.5 . . ?
H50B C50 H50C 109.5 . . ?
C52 C51 N9 106.8(3) . . ?
C52 C51 C50 128.5(3) . . ?
N9 C51 C50 124.7(3) . . ?
C51 C52 C53 106.5(3) . . ?
C51 C52 H52 126.8 . . ?
C53 C52 H52 126.8 . . ?
N10 C53 C52 111.4(3) . . ?
N10 C53 C54 119.3(3) . . ?
C52 C53 C54 129.4(4) . . ?
C53 C54 H54A 109.5 . . ?
C53 C54 H54B 109.5 . . ?
H54A C54 H54B 109.5 . . ?
C53 C54 H54C 109.5 . . ?
H54A C54 H54C 109.5 . . ?
H54B C54 H54C 109.5 . . ?
C61 C60 H60A 109.5 . . ?
C61 C60 H60B 109.5 . . ?
H60A C60 H60B 109.5 . . ?
C61 C60 H60C 109.5 . . ?
H60A C60 H60C 109.5 . . ?
H60B C60 H60C 109.5 . . ?
N11 C61 C62 107.8(3) . . ?
N11 C61 C60 122.7(3) . . ?
C62 C61 C60 129.5(3) . . ?
C63 C62 C61 107.4(3) . . ?
C63 C62 H62 126.3 . . ?
C61 C62 H62 126.3 . . ?
N12 C63 C62 108.8(3) . . ?
N12 C63 C64 121.1(3) . . ?
C62 C63 C64 130.1(3) . . ?
C63 C64 H64A 109.5 . . ?
C63 C64 H64B 109.5 . . ?
H64A C64 H64B 109.5 . . ?
C63 C64 H64C 109.5 . . ?
H64A C64 H64C 109.5 . . ?
H64B C64 H64C 109.5 . . ?

loop_
_geom_bond_atom_site_label_1
_geom_bond_atom_site_label_2
_geom_bond_distance
_geom_bond_site_symmetry_2
_geom_bond_publ_flag
Si1 N3 1.768(3) . ?
Si1 N1 1.769(3) . ?
Si1 N5 1.924(3) . ?
Si1 N6 1.938(3) 2_777 ?
Si1 Si1 2.2877(18) 2_777 ?
N1 C11 1.368(4) . ?
N1 N2 1.376(4) . ?
N2 C13 1.323(4) . ?
Si2 N9 1.768(3) . ?
Si2 N7 1.768(3) . ?
Si2 N11 1.925(3) . ?
Si2 N12 1.933(3) 2_666 ?
Si2 Si2 2.2955(19) 2_666 ?
N3 C21 1.370(4) . ?
N3 N4 1.395(4) . ?
N4 C23 1.319(5) . ?
N5 C31 1.352(4) . ?
N5 N6 1.388(3) . ?
N6 C33 1.334(4) . ?
N6 Si1 1.938(3) 2_777 ?
N7 C41 1.373(4) . ?
N7 N8 1.375(4) . ?
N8 C43 1.325(4) . ?
N9 C51 1.374(4) . ?
N9 N10 1.397(4) . ?
C10 C11 1.486(5) . ?
C10 H10A 0.9800 . ?
C10 H10B 0.9800 . ?
C10 H10C 0.9800 . ?
N10 C53 1.320(5) . ?
C11 C12 1.382(5) . ?
N11 C61 1.353(4) . ?
N11 N12 1.389(4) . ?
C12 C13 1.395(5) . ?
C12 H12 0.9500 . ?
N12 C63 1.342(4) . ?
N12 Si2 1.933(3) 2_666 ?
C13 C14 1.491(5) . ?
C14 H14A 0.9800 . ?
C14 H14B 0.9800 . ?
C14 H14C 0.9800 . ?
C20 C21 1.497(5) . ?
C20 H20A 0.9800 . ?
C20 H20B 0.9800 . ?
C20 H20C 0.9800 . ?
C21 C22 1.351(5) . ?
C22 C23 1.397(5) . ?
C22 H22 0.9500 . ?
C23 C24 1.482(5) . ?
C24 H24A 0.9800 . ?
C24 H24B 0.9800 . ?
C24 H24C 0.9800 . ?
C30 C31 1.479(5) . ?
C30 H30A 0.9800 . ?
C30 H30B 0.9800 . ?
C30 H30C 0.9800 . ?
C31 C32 1.380(5) . ?
C32 C33 1.381(5) . ?
C32 H32 0.9500 . ?
C33 C34 1.496(5) . ?
C34 H34A 0.9800 . ?
C34 H34B 0.9800 . ?
C34 H34C 0.9800 . ?
C40 C41 1.479(5) . ?
C40 H40A 0.9800 . ?
C40 H40B 0.9800 . ?
C40 H40C 0.9800 . ?
C41 C42 1.361(5) . ?
C42 C43 1.400(5) . ?
C42 H42 0.9500 . ?
C43 C44 1.483(5) . ?
C44 H44A 0.9800 . ?
C44 H44B 0.9800 . ?
C44 H44C 0.9800 . ?
C50 C51 1.483(5) . ?
C50 H50A 0.9800 . ?
C50 H50B 0.9800 . ?
C50 H50C 0.9800 . ?
C51 C52 1.367(5) . ?
C52 C53 1.400(5) . ?
C52 H52 0.9500 . ?
C53 C54 1.494(5) . ?
C54 H54A 0.9800 . ?
C54 H54B 0.9800 . ?
C54 H54C 0.9800 . ?
C60 C61 1.481(5) . ?
C60 H60A 0.9800 . ?
C60 H60B 0.9800 . ?
C60 H60C 0.9800 . ?
C61 C62 1.384(5) . ?
C62 C63 1.372(5) . ?
C62 H62 0.9500 . ?
C63 C64 1.492(5) . ?
C64 H64A 0.9800 . ?
C64 H64B 0.9800 . ?
C64 H64C 0.9800 . ?

loop_
_geom_torsion_atom_site_label_1
_geom_torsion_atom_site_label_2
_geom_torsion_atom_site_label_3
_geom_torsion_atom_site_label_4
_geom_torsion
_geom_torsion_site_symmetry_1
_geom_torsion_site_symmetry_2
_geom_torsion_site_symmetry_3
_geom_torsion_site_symmetry_4
_geom_torsion_publ_flag
N3 Si1 N1 C11 17.1(4) . . . . ?
N5 Si1 N1 C11 -86.8(4) . . . . ?
N6 Si1 N1 C11 117.6(3) 2_777 . . . ?
Si1 Si1 N1 C11 -166.7(3) 2_777 . . . ?
N3 Si1 N1 N2 -157.4(2) . . . . ?
N5 Si1 N1 N2 98.7(2) . . . . ?
N6 Si1 N1 N2 -56.9(2) 2_777 . . . ?
Si1 Si1 N1 N2 18.8(3) 2_777 . . . ?
C11 N1 N2 C13 -0.3(4) . . . . ?
Si1 N1 N2 C13 175.8(2) . . . . ?
N1 Si1 N3 C21 -136.5(3) . . . . ?
N5 Si1 N3 C21 -34.0(3) . . . . ?
N6 Si1 N3 C21 125.5(3) 2_777 . . . ?
Si1 Si1 N3 C21 46.8(4) 2_777 . . . ?
N1 Si1 N3 N4 55.1(2) . . . . ?
N5 Si1 N3 N4 157.5(2) . . . . ?
N6 Si1 N3 N4 -42.9(2) 2_777 . . . ?
Si1 Si1 N3 N4 -121.7(2) 2_777 . . . ?
C21 N3 N4 C23 0.3(4) . . . . ?
Si1 N3 N4 C23 171.8(2) . . . . ?
N3 Si1 N5 C31 -58.0(4) . . . . ?
N1 Si1 N5 C31 49.9(5) . . . . ?
N6 Si1 N5 C31 169.2(4) 2_777 . . . ?
Si1 Si1 N5 C31 -177.9(4) 2_777 . . . ?
N3 Si1 N5 N6 111.2(2) . . . . ?
N1 Si1 N5 N6 -141.0(2) . . . . ?
N6 Si1 N5 N6 -21.6(4) 2_777 . . . ?
Si1 Si1 N5 N6 -8.68(17) 2_777 . . . ?
C31 N5 N6 C33 2.0(4) . . . . ?
Si1 N5 N6 C33 -172.1(2) . . . . ?
C31 N5 N6 Si1 -175.6(2) . . . 2_777 ?
Si1 N5 N6 Si1 10.3(2) . . . 2_777 ?
N9 Si2 N7 C41 16.5(4) . . . . ?
N11 Si2 N7 C41 -87.0(3) . . . . ?
N12 Si2 N7 C41 117.4(3) 2_666 . . . ?
Si2 Si2 N7 C41 -166.8(3) 2_666 . . . ?
N9 Si2 N7 N8 -159.75(19) . . . . ?
N11 Si2 N7 N8 96.8(2) . . . . ?
N12 Si2 N7 N8 -58.8(2) 2_666 . . . ?
Si2 Si2 N7 N8 17.0(3) 2_666 . . . ?
C41 N7 N8 C43 -0.6(3) . . . . ?
Si2 N7 N8 C43 176.7(2) . . . . ?
N7 Si2 N9 C51 -131.0(3) . . . . ?
N11 Si2 N9 C51 -28.7(4) . . . . ?
N12 Si2 N9 C51 130.5(3) 2_666 . . . ?
Si2 Si2 N9 C51 51.8(4) 2_666 . . . ?
N7 Si2 N9 N10 53.1(2) . . . . ?
N11 Si2 N9 N10 155.4(2) . . . . ?
N12 Si2 N9 N10 -45.4(2) 2_666 . . . ?
Si2 Si2 N9 N10 -124.13(19) 2_666 . . . ?
C51 N9 N10 C53 1.0(3) . . . . ?
Si2 N9 N10 C53 178.0(2) . . . . ?
N2 N1 C11 C12 0.4(4) . . . . ?
Si1 N1 C11 C12 -174.1(3) . . . . ?
N2 N1 C11 C10 179.5(3) . . . . ?
Si1 N1 C11 C10 4.9(6) . . . . ?
N9 Si2 N11 C61 -60.3(5) . . . . ?
N7 Si2 N11 C61 46.9(5) . . . . ?
N12 Si2 N11 C61 167.2(4) 2_666 . . . ?
Si2 Si2 N11 C61 -179.7(5) 2_666 . . . ?
N9 Si2 N11 N12 110.5(2) . . . . ?
N7 Si2 N11 N12 -142.3(2) . . . . ?
N12 Si2 N11 N12 -22.0(4) 2_666 . . . ?
Si2 Si2 N11 N12 -8.86(17) 2_666 . . . ?
N1 C11 C12 C13 -0.3(4) . . . . ?
C10 C11 C12 C13 -179.3(3) . . . . ?
C61 N11 N12 C63 1.8(4) . . . . ?
Si2 N11 N12 C63 -173.2(2) . . . . ?
C61 N11 N12 Si2 -174.5(2) . . . 2_666 ?
Si2 N11 N12 Si2 10.5(2) . . . 2_666 ?
N1 N2 C13 C12 0.1(4) . . . . ?
N1 N2 C13 C14 180.0(3) . . . . ?
C11 C12 C13 N2 0.1(4) . . . . ?
C11 C12 C13 C14 -179.7(4) . . . . ?
N4 N3 C21 C22 0.2(4) . . . . ?
Si1 N3 C21 C22 -168.6(3) . . . . ?
N4 N3 C21 C20 -178.7(3) . . . . ?
Si1 N3 C21 C20 12.5(5) . . . . ?
N3 C21 C22 C23 -0.5(4) . . . . ?
C20 C21 C22 C23 178.4(3) . . . . ?
N3 N4 C23 C22 -0.6(4) . . . . ?
N3 N4 C23 C24 179.3(3) . . . . ?
C21 C22 C23 N4 0.7(4) . . . . ?
C21 C22 C23 C24 -179.2(4) . . . . ?
N6 N5 C31 C32 -1.0(4) . . . . ?
Si1 N5 C31 C32 168.0(3) . . . . ?
N6 N5 C31 C30 179.8(3) . . . . ?
Si1 N5 C31 C30 -11.3(6) . . . . ?
N5 C31 C32 C33 -0.4(4) . . . . ?
C30 C31 C32 C33 178.8(3) . . . . ?
N5 N6 C33 C32 -2.3(4) . . . . ?
Si1 N6 C33 C32 173.3(3) 2_777 . . . ?
N5 N6 C33 C34 176.9(3) . . . . ?
Si1 N6 C33 C34 -7.5(7) 2_777 . . . ?
C31 C32 C33 N6 1.6(4) . . . . ?
C31 C32 C33 C34 -177.4(4) . . . . ?
N8 N7 C41 C42 0.8(4) . . . . ?
Si2 N7 C41 C42 -175.5(3) . . . . ?
N8 N7 C41 C40 179.4(3) . . . . ?
Si2 N7 C41 C40 3.2(6) . . . . ?
N7 C41 C42 C43 -0.6(4) . . . . ?
C40 C41 C42 C43 -179.3(4) . . . . ?
N7 N8 C43 C42 0.2(4) . . . . ?
N7 N8 C43 C44 179.7(3) . . . . ?
C41 C42 C43 N8 0.3(4) . . . . ?
C41 C42 C43 C44 -179.1(4) . . . . ?
N10 N9 C51 C52 -0.4(4) . . . . ?
Si2 N9 C51 C52 -176.4(3) . . . . ?
N10 N9 C51 C50 179.5(3) . . . . ?
Si2 N9 C51 C50 3.5(5) . . . . ?
N9 C51 C52 C53 -0.3(4) . . . . ?
C50 C51 C52 C53 179.8(3) . . . . ?
N9 N10 C53 C52 -1.2(4) . . . . ?
N9 N10 C53 C54 179.5(3) . . . . ?
C51 C52 C53 N10 1.0(4) . . . . ?
C51 C52 C53 C54 -179.8(4) . . . . ?
N12 N11 C61 C62 -0.4(4) . . . . ?
Si2 N11 C61 C62 170.2(4) . . . . ?
N12 N11 C61 C60 -179.9(3) . . . . ?
Si2 N11 C61 C60 -9.3(7) . . . . ?
N11 C61 C62 C63 -1.1(4) . . . . ?
C60 C61 C62 C63 178.3(4) . . . . ?
N11 N12 C63 C62 -2.5(4) . . . . ?
Si2 N12 C63 C62 170.6(4) 2_666 . . . ?
N11 N12 C63 C64 177.6(3) . . . . ?
Si2 N12 C63 C64 -9.3(7) 2_666 . . . ?
C61 C62 C63 N12 2.3(4) . . . . ?
C61 C62 C63 C64 -177.8(4) . . . . ?
